data_7213609
loop_
_publ_author_name
'Meng, Fandian'
'Qin, Ling'
'Zhang, Mingdao'
'Zheng, Hegen'

_publ_section_title
;
 Two pairs of isomorphism and two 3D metal--organic frameworks based on a
 star-like ligand tri(4-pyridylphenyl)amine
;
_journal_issue 4
_journal_name_full CrystEngComm
_journal_page_first 698
_journal_paper_doi 10.1039/c3ce41694a
_journal_volume 16
_journal_year 2014
_chemical_formula_moiety 'C47 H32 Cd N4 O5'
_chemical_formula_sum 'C47 H32 Cd N4 O5'
_chemical_formula_weight 845.17
_chemical_name_systematic
; 
 ? 
;
_space_group_IT_number 14
_symmetry_cell_setting monoclinic
_symmetry_space_group_name_Hall '-P 2ybc'
_symmetry_space_group_name_H-M 'P 1 21/c 1'
_atom_sites_solution_hydrogens geom
_atom_sites_solution_primary direct
_atom_sites_solution_secondary difmap
_audit_creation_method SHELXL-97
_cell_angle_alpha 90.00
_cell_angle_beta 98.598(2)
_cell_angle_gamma 90.00
_cell_formula_units_Z 4
_cell_length_a 11.9824(13)
_cell_length_b 32.547(4)
_cell_length_c 10.7535(12)
_cell_measurement_reflns_used 7274
_cell_measurement_temperature 296(2)
_cell_measurement_theta_max 25.00
_cell_measurement_theta_min 1.25
_cell_volume 4146.6(8)
_computing_cell_refinement 'SMART (Bruker, 2000)'
_computing_data_collection 'SMART (Bruker, 2000)'
_computing_data_reduction 'SMART (Bruker, 2000)'
_computing_molecular_graphics SHELXTL
_computing_publication_material SHELXTL
_computing_structure_refinement 'SHELXL-97 (Sheldrick, 1997)'
_computing_structure_solution 'SHELXS-97 (Sheldrick, 1990)'
_diffrn_ambient_temperature 296(2)
_diffrn_measured_fraction_theta_full 0.994
_diffrn_measured_fraction_theta_max 0.994
_diffrn_measurement_device_type 'CCD area detector'
_diffrn_measurement_method 'phi and omega scans'
_diffrn_radiation_monochromator graphite
_diffrn_radiation_source 'fine-focus sealed tube'
_diffrn_radiation_type MoK\a
_diffrn_radiation_wavelength 0.71073
_diffrn_reflns_av_R_equivalents 0.0000
_diffrn_reflns_av_sigmaI/netI 0.0323
_diffrn_reflns_limit_h_max 14
_diffrn_reflns_limit_h_min -14
_diffrn_reflns_limit_k_max 38
_diffrn_reflns_limit_k_min 0
_diffrn_reflns_limit_l_max 12
_diffrn_reflns_limit_l_min 0
_diffrn_reflns_number 7274
_diffrn_reflns_theta_full 25.00
_diffrn_reflns_theta_max 25.00
_diffrn_reflns_theta_min 1.25
_exptl_absorpt_coefficient_mu 0.577
_exptl_absorpt_correction_T_max 0.8836
_exptl_absorpt_correction_T_min 0.8459
_exptl_absorpt_correction_type multi-scan
_exptl_absorpt_process_details 'SADABS; Bruker, 2000'
_exptl_crystal_colour 'pale yellow'
_exptl_crystal_density_diffrn 1.354
_exptl_crystal_density_method 'not measured'
_exptl_crystal_description block
_exptl_crystal_F_000 1720
_exptl_crystal_size_max 0.30
_exptl_crystal_size_mid 0.24
_exptl_crystal_size_min 0.22
_platon_squeeze_details
;
;
_refine_diff_density_max 1.508
_refine_diff_density_min -1.452
_refine_diff_density_rms 0.085
_refine_ls_extinction_method none
_refine_ls_goodness_of_fit_ref 1.074
_refine_ls_hydrogen_treatment constr
_refine_ls_matrix_type full
_refine_ls_number_parameters 514
_refine_ls_number_reflns 7274
_refine_ls_number_restraints 1495
_refine_ls_restrained_S_all 1.149
_refine_ls_R_factor_all 0.0736
_refine_ls_R_factor_gt 0.0653
_refine_ls_shift/su_max 0.000
_refine_ls_shift/su_mean 0.000
_refine_ls_structure_factor_coef Fsqd
_refine_ls_weighting_details 'calc w=1/[\s^2^(Fo^2^)+(0.0849P)^2^+9.3153P] where P=(Fo^2^+2Fc^2^)/3'
_refine_ls_weighting_scheme calc
_refine_ls_wR_factor_gt 0.1736
_refine_ls_wR_factor_ref 0.1797
_reflns_number_gt 6228
_reflns_number_total 7274
_reflns_threshold_expression >2sigma(I)
_cod_data_source_file c3ce41694a.txt
_cod_data_source_block 6
_cod_original_sg_symbol_Hall '-p 2ybc'
_cod_original_sg_symbol_H-M 'p 21/c'
_cod_database_code 7213609

loop_
_symmetry_equiv_pos_as_xyz
'x, y, z'
'-x, y+1/2, -z+1/2'
'-x, -y, -z'
'x, -y-1/2, z-1/2'

loop_
_atom_site_label
_atom_site_type_symbol
_atom_site_fract_x
_atom_site_fract_y
_atom_site_fract_z
_atom_site_U_iso_or_equiv
_atom_site_adp_type
_atom_site_occupancy
_atom_site_symmetry_multiplicity
_atom_site_calc_flag
_atom_site_refinement_flags
O3 O 0.9945(4) 0.07170(17) 0.9221(5) 0.0848(13) Uani 1 1 d U
C34 C 0.9527(6) 0.0999(3) 0.8503(6) 0.0798(16) Uani 1 1 d U
C1 C 0.3245(5) 0.14395(17) -0.1471(5) 0.0582(12) Uani 1 1 d U
H1 H 0.2552 0.1517 -0.1918 0.070 Uiso 1 1 calc R
C2 C 0.4334(5) 0.09748(19) -0.0258(6) 0.0604(11) Uani 1 1 d U
H2 H 0.4407 0.0723 0.0158 0.072 Uiso 1 1 calc R
C3 C 0.5269(4) 0.12177(17) -0.0204(5) 0.0557(11) Uani 1 1 d U
H3 H 0.5955 0.1129 0.0231 0.067 Uiso 1 1 calc R
C4 C 0.5198(4) 0.15973(16) -0.0799(5) 0.0501(10) Uani 1 1 d U
C5 C 0.4139(5) 0.17005(17) -0.1453(5) 0.0565(11) Uani 1 1 d U
H5 H 0.4042 0.1949 -0.1881 0.068 Uiso 1 1 calc R
C6 C 0.6180(4) 0.18691(16) -0.0742(5) 0.0508(10) Uani 1 1 d U
C11 C 0.6311(5) 0.21392(17) -0.1697(5) 0.0608(12) Uani 1 1 d U
H11 H 0.5750 0.2155 -0.2394 0.073 Uiso 1 1 calc R
C10 C 0.7253(5) 0.23860(17) -0.1647(5) 0.0598(12) Uani 1 1 d U
H10 H 0.7324 0.2561 -0.2314 0.072 Uiso 1 1 calc R
C9 C 0.8092(4) 0.23752(15) -0.0615(5) 0.0491(10) Uani 1 1 d U
C8 C 0.7983(4) 0.21049(18) 0.0341(5) 0.0548(11) Uani 1 1 d U
H8 H 0.8547 0.2090 0.1035 0.066 Uiso 1 1 calc R
C7 C 0.7050(4) 0.18553(18) 0.0283(5) 0.0563(11) Uani 1 1 d U
H7 H 0.6996 0.1674 0.0939 0.068 Uiso 1 1 calc R
C23 C 1.0073(4) 0.25179(15) 0.0216(5) 0.0477(10) Uani 1 1 d U
C28 C 1.0580(5) 0.27714(16) 0.1167(5) 0.0541(11) Uani 1 1 d U
H28 H 1.0273 0.3028 0.1284 0.065 Uiso 1 1 calc R
C27 C 1.1543(4) 0.26450(16) 0.1945(5) 0.0525(11) Uani 1 1 d U
H27 H 1.1877 0.2820 0.2576 0.063 Uiso 1 1 calc R
C26 C 1.2021(4) 0.22628(16) 0.1806(5) 0.0466(10) Uani 1 1 d U
C25 C 1.1499(4) 0.20121(15) 0.0841(5) 0.0463(10) Uani 1 1 d U
H25 H 1.1802 0.1754 0.0724 0.056 Uiso 1 1 calc R
C24 C 1.0536(4) 0.21383(15) 0.0052(5) 0.0463(10) Uani 1 1 d U
H24 H 1.0203 0.1966 -0.0589 0.056 Uiso 1 1 calc R
C30 C 1.3219(5) 0.2234(2) 0.3917(6) 0.0695(13) Uani 1 1 d U
H30 H 1.2683 0.2388 0.4254 0.083 Uiso 1 1 calc R
C29 C 1.3043(4) 0.21276(17) 0.2664(5) 0.0540(11) Uani 1 1 d U
C33 C 1.3871(5) 0.1897(2) 0.2233(7) 0.0706(13) Uani 1 1 d U
H33 H 1.3799 0.1820 0.1391 0.085 Uiso 1 1 calc R
C32 C 1.4817(6) 0.1779(2) 0.3072(8) 0.0855(16) Uani 1 1 d U
H32 H 1.5356 0.1618 0.2766 0.103 Uiso 1 1 calc R
C12 C 0.8910(4) 0.30447(15) -0.1013(5) 0.0482(10) Uani 1 1 d U
C13 C 0.7959(4) 0.32756(15) -0.0879(5) 0.0525(10) Uani 1 1 d U
H13 H 0.7404 0.3164 -0.0461 0.063 Uiso 1 1 calc R
C14 C 0.7833(4) 0.36675(15) -0.1361(5) 0.0522(11) Uani 1 1 d U
H14 H 0.7193 0.3818 -0.1261 0.063 Uiso 1 1 calc R
C15 C 0.8644(4) 0.38424(15) -0.1993(5) 0.0470(10) Uani 1 1 d U
C16 C 0.9603(4) 0.36110(16) -0.2122(5) 0.0524(11) Uani 1 1 d U
H16 H 1.0156 0.3721 -0.2546 0.063 Uiso 1 1 calc R
C17 C 0.9733(4) 0.32190(16) -0.1624(5) 0.0525(11) Uani 1 1 d U
H17 H 1.0382 0.3070 -0.1701 0.063 Uiso 1 1 calc R
C18 C 0.8507(4) 0.42631(14) -0.2536(5) 0.0462(10) Uani 1 1 d U
C19 C 0.7483(5) 0.44655(18) -0.2707(6) 0.0642(12) Uani 1 1 d U
H19 H 0.6841 0.4336 -0.2508 0.077 Uiso 1 1 calc R
C22 C 0.9402(5) 0.44709(17) -0.2900(6) 0.0570(11) Uani 1 1 d U
H22 H 1.0107 0.4346 -0.2824 0.068 Uiso 1 1 calc R
C21 C 0.9260(5) 0.48662(17) -0.3381(6) 0.0572(12) Uani 1 1 d U
H21 H 0.9881 0.4999 -0.3618 0.069 Uiso 1 1 calc R
C35 C 0.2694(5) 0.0696(2) 0.1881(6) 0.0693(13) Uani 1 1 d U
C36 C 0.3307(5) 0.0732(3) 0.3190(6) 0.0793(15) Uani 1 1 d U
C41 C 0.2877(6) 0.0982(3) 0.4055(7) 0.0935(16) Uani 1 1 d U
H41 H 0.2210 0.1127 0.3809 0.112 Uiso 1 1 calc R
C40 C 0.3423(6) 0.1019(3) 0.5261(7) 0.1027(17) Uani 1 1 d U
H40 H 0.3147 0.1192 0.5833 0.123 Uiso 1 1 calc R
C38 C 0.4891(7) 0.0570(3) 0.4762(7) 0.1025(17) Uani 1 1 d U
H38 H 0.5594 0.0448 0.4987 0.123 Uiso 1 1 calc R
C37 C 0.4319(6) 0.0532(3) 0.3549(7) 0.0898(15) Uani 1 1 d U
H37 H 0.4621 0.0369 0.2971 0.108 Uiso 1 1 calc R
C20 C 0.7415(5) 0.48642(19) -0.3178(7) 0.0689(14) Uani 1 1 d U
H20 H 0.6723 0.4998 -0.3259 0.083 Uiso 1 1 calc R
C31 C 1.4197(6) 0.2111(2) 0.4671(7) 0.0844(16) Uani 1 1 d U
H31 H 1.4303 0.2194 0.5508 0.101 Uiso 1 1 calc R
C39 C 0.4416(7) 0.0789(3) 0.5611(8) 0.1046(17) Uani 1 1 d U
C46 C 0.6560(7) 0.1155(3) 0.6777(7) 0.1009(17) Uani 1 1 d U
H46 H 0.6161 0.1332 0.6194 0.121 Uiso 1 1 calc R
C45 C 0.7728(7) 0.1226(3) 0.7202(7) 0.0957(17) Uani 1 1 d U
H45 H 0.8097 0.1448 0.6904 0.115 Uiso 1 1 calc R
C44 C 0.8298(6) 0.0960(2) 0.8058(6) 0.0727(14) Uani 1 1 d U
C43 C 0.7697(6) 0.0626(3) 0.8470(7) 0.0802(15) Uani 1 1 d U
H43 H 0.8075 0.0440 0.9040 0.096 Uiso 1 1 calc R
C42 C 0.6582(6) 0.0571(3) 0.8054(7) 0.0938(16) Uani 1 1 d U
H42 H 0.6187 0.0353 0.8338 0.113 Uiso 1 1 calc R
C47 C 0.6056(7) 0.0849(4) 0.7197(8) 0.1006(16) Uani 1 1 d U
Cd1 Cd 0.17761(3) 0.070659(13) -0.05717(4) 0.05872(19) Uani 1 1 d U
N1 N 0.3318(4) 0.10776(14) -0.0875(4) 0.0554(10) Uani 1 1 d U
N4 N 0.9044(4) 0.26357(13) -0.0539(4) 0.0532(9) Uani 1 1 d U
N3 N 1.4997(5) 0.1881(2) 0.4282(6) 0.0941(16) Uani 1 1 d U
N2 N 0.8283(4) 0.50628(13) -0.3517(4) 0.0521(10) Uani 1 1 d U
O1 O 0.1929(3) 0.09546(16) 0.1506(4) 0.0761(11) Uani 1 1 d U
O2 O 0.2981(4) 0.04214(14) 0.1191(4) 0.0716(10) Uani 1 1 d U
O5 O 0.4875(5) 0.0770(2) 0.6891(6) 0.1201(15) Uani 1 1 d U
O4 O 1.0112(7) 0.1274(3) 0.8166(6) 0.153(3) Uani 1 1 d U

loop_
_atom_site_aniso_label
_atom_site_aniso_U_11
_atom_site_aniso_U_22
_atom_site_aniso_U_33
_atom_site_aniso_U_23
_atom_site_aniso_U_13
_atom_site_aniso_U_12
O3 0.049(2) 0.126(4) 0.076(3) -0.012(2) -0.004(2) 0.005(2)
C34 0.071(3) 0.107(4) 0.057(3) -0.016(3) -0.005(3) -0.013(3)
C1 0.048(2) 0.058(2) 0.063(3) 0.002(2) -0.006(2) 0.006(2)
C2 0.045(2) 0.068(2) 0.067(2) 0.011(2) 0.005(2) 0.004(2)
C3 0.041(2) 0.061(2) 0.063(3) 0.013(2) 0.002(2) 0.006(2)
C4 0.047(2) 0.053(2) 0.049(2) 0.0019(19) 0.0008(18) 0.0037(19)
C5 0.052(2) 0.051(2) 0.062(3) 0.006(2) -0.009(2) 0.003(2)
C6 0.048(2) 0.051(2) 0.050(2) 0.0032(19) -0.0035(19) 0.0015(19)
C11 0.062(2) 0.052(2) 0.059(2) 0.010(2) -0.018(2) -0.008(2)
C10 0.062(2) 0.052(2) 0.059(2) 0.012(2) -0.015(2) -0.010(2)
C9 0.046(2) 0.045(2) 0.052(2) 0.0007(18) -0.0069(18) 0.0016(17)
C8 0.045(2) 0.066(2) 0.049(2) 0.003(2) -0.0063(19) 0.000(2)
C7 0.049(2) 0.067(2) 0.051(2) 0.013(2) 0.000(2) 0.000(2)
C23 0.042(2) 0.044(2) 0.053(2) 0.0012(18) -0.0043(18) 0.0019(17)
C28 0.051(2) 0.044(2) 0.062(2) -0.0054(19) -0.008(2) 0.0086(19)
C27 0.047(2) 0.048(2) 0.058(2) -0.0049(19) -0.007(2) 0.0007(19)
C26 0.037(2) 0.053(2) 0.050(2) 0.0019(18) 0.0059(18) 0.0040(18)
C25 0.041(2) 0.046(2) 0.051(2) -0.0013(18) 0.0026(18) 0.0057(18)
C24 0.044(2) 0.045(2) 0.049(2) -0.0031(18) 0.0005(18) 0.0006(18)
C30 0.059(3) 0.080(3) 0.065(3) 0.000(2) -0.004(2) 0.012(2)
C29 0.040(2) 0.061(2) 0.058(2) 0.004(2) -0.0011(19) 0.0040(19)
C33 0.052(2) 0.084(3) 0.073(3) -0.003(3) -0.002(2) 0.017(2)
C32 0.061(3) 0.099(3) 0.090(3) -0.001(3) -0.006(3) 0.024(3)
C12 0.044(2) 0.0404(19) 0.055(2) -0.0016(18) -0.0089(18) 0.0022(17)
C13 0.043(2) 0.047(2) 0.065(2) 0.0009(19) -0.0020(19) -0.0010(18)
C14 0.040(2) 0.046(2) 0.069(3) -0.002(2) 0.001(2) 0.0073(18)
C15 0.039(2) 0.042(2) 0.057(2) -0.0029(18) -0.0030(18) 0.0044(17)
C16 0.043(2) 0.047(2) 0.065(2) 0.003(2) 0.004(2) 0.0081(18)
C17 0.045(2) 0.048(2) 0.063(2) 0.0001(19) -0.0007(19) 0.0119(18)
C18 0.040(2) 0.042(2) 0.053(2) -0.0011(18) -0.0037(18) 0.0063(17)
C19 0.048(2) 0.057(2) 0.086(3) 0.013(2) 0.007(2) 0.010(2)
C22 0.048(2) 0.052(2) 0.071(3) 0.007(2) 0.009(2) 0.015(2)
C21 0.052(2) 0.052(2) 0.069(3) 0.011(2) 0.012(2) 0.010(2)
C35 0.043(2) 0.103(3) 0.061(3) -0.018(2) 0.006(2) -0.010(2)
C36 0.044(2) 0.131(4) 0.061(3) -0.024(3) 0.003(2) 0.000(3)
C41 0.052(3) 0.153(4) 0.071(3) -0.028(3) -0.003(2) 0.012(3)
C40 0.061(3) 0.172(4) 0.072(3) -0.032(3) -0.001(3) 0.020(3)
C38 0.065(3) 0.165(4) 0.073(3) -0.023(3) -0.004(3) 0.022(3)
C37 0.057(3) 0.144(3) 0.067(3) -0.023(3) 0.003(2) 0.010(3)
C20 0.052(3) 0.063(3) 0.091(3) 0.018(3) 0.005(3) 0.017(2)
C31 0.073(3) 0.098(3) 0.074(3) 0.000(3) -0.016(3) 0.016(3)
C39 0.063(3) 0.176(4) 0.070(3) -0.029(3) -0.006(3) 0.023(3)
C46 0.088(3) 0.138(4) 0.068(3) -0.013(3) -0.015(3) 0.039(3)
C45 0.095(3) 0.120(4) 0.066(3) -0.011(3) -0.008(3) 0.020(3)
C44 0.069(3) 0.089(3) 0.054(3) -0.017(3) -0.011(2) 0.010(3)
C43 0.057(3) 0.110(3) 0.069(3) -0.018(3) -0.004(2) 0.012(3)
C42 0.067(3) 0.137(4) 0.074(3) -0.027(3) -0.002(3) 0.012(3)
C47 0.067(3) 0.159(4) 0.071(3) -0.032(3) -0.007(3) 0.025(3)
Cd1 0.0370(2) 0.0659(3) 0.0720(3) -0.0299(2) 0.00411(18) -0.01027(16)
N1 0.0399(19) 0.065(2) 0.062(2) 0.0016(19) 0.0073(17) 0.0033(17)
N4 0.0480(18) 0.0437(17) 0.062(2) 0.0038(16) -0.0120(16) 0.0008(15)
N3 0.069(3) 0.111(4) 0.093(3) 0.006(3) -0.021(3) 0.021(3)
N2 0.048(2) 0.051(2) 0.055(2) 0.0103(18) 0.0001(18) 0.0087(18)
O1 0.0460(19) 0.112(3) 0.068(2) -0.017(2) 0.0005(17) 0.004(2)
O2 0.068(2) 0.081(2) 0.064(2) -0.0106(19) 0.0015(18) -0.0098(19)
O5 0.077(3) 0.196(3) 0.081(3) -0.027(3) -0.007(2) 0.026(3)
O4 0.180(6) 0.170(6) 0.105(4) -0.021(4) 0.013(4) -0.122(5)

loop_
_atom_type_symbol
_atom_type_description
_atom_type_scat_dispersion_real
_atom_type_scat_dispersion_imag
_atom_type_scat_source
C C 0.0033 0.0016 'International Tables Vol C Tables 4.2.6.8 and 6.1.1.4'
H H 0.0000 0.0000 'International Tables Vol C Tables 4.2.6.8 and 6.1.1.4'
N N 0.0061 0.0033 'International Tables Vol C Tables 4.2.6.8 and 6.1.1.4'
O O 0.0106 0.0060 'International Tables Vol C Tables 4.2.6.8 and 6.1.1.4'
Cd Cd -0.8075 1.2024 'International Tables Vol C Tables 4.2.6.8 and 6.1.1.4'

loop_
_geom_angle_atom_site_label_1
_geom_angle_atom_site_label_2
_geom_angle_atom_site_label_3
_geom_angle
_geom_angle_site_symmetry_1
_geom_angle_site_symmetry_3
C34 O3 Cd1 112.3(5) . 1_656
O4 C34 O3 121.5(8) . .
O4 C34 C44 123.5(8) . .
O3 C34 C44 114.9(7) . .
N1 C1 C5 123.1(5) . .
N1 C1 H1 118.4 . .
C5 C1 H1 118.4 . .
N1 C2 C3 123.8(5) . .
N1 C2 H2 118.1 . .
C3 C2 H2 118.1 . .
C2 C3 C4 120.2(5) . .
C2 C3 H3 119.9 . .
C4 C3 H3 119.9 . .
C3 C4 C5 115.8(5) . .
C3 C4 C6 121.6(5) . .
C5 C4 C6 122.6(5) . .
C1 C5 C4 120.6(5) . .
C1 C5 H5 119.7 . .
C4 C5 H5 119.7 . .
C11 C6 C7 116.9(5) . .
C11 C6 C4 122.3(5) . .
C7 C6 C4 120.8(5) . .
C10 C11 C6 121.7(5) . .
C10 C11 H11 119.1 . .
C6 C11 H11 119.1 . .
C11 C10 C9 120.6(5) . .
C11 C10 H10 119.7 . .
C9 C10 H10 119.7 . .
C8 C9 C10 118.5(5) . .
C8 C9 N4 120.5(4) . .
C10 C9 N4 121.0(5) . .
C9 C8 C7 120.8(5) . .
C9 C8 H8 119.6 . .
C7 C8 H8 119.6 . .
C8 C7 C6 121.4(5) . .
C8 C7 H7 119.3 . .
C6 C7 H7 119.3 . .
C24 C23 C28 119.3(4) . .
C24 C23 N4 120.0(4) . .
C28 C23 N4 120.6(4) . .
C23 C28 C27 120.3(5) . .
C23 C28 H28 119.8 . .
C27 C28 H28 119.8 . .
C28 C27 C26 121.5(5) . .
C28 C27 H27 119.3 . .
C26 C27 H27 119.3 . .
C27 C26 C25 117.4(5) . .
C27 C26 C29 120.9(5) . .
C25 C26 C29 121.7(5) . .
C24 C25 C26 121.5(4) . .
C24 C25 H25 119.3 . .
C26 C25 H25 119.3 . .
C23 C24 C25 120.0(5) . .
C23 C24 H24 120.0 . .
C25 C24 H24 120.0 . .
C29 C30 C31 119.6(6) . .
C29 C30 H30 120.2 . .
C31 C30 H30 120.2 . .
C30 C29 C33 117.0(5) . .
C30 C29 C26 121.6(5) . .
C33 C29 C26 121.4(5) . .
C29 C33 C32 119.2(6) . .
C29 C33 H33 120.4 . .
C32 C33 H33 120.4 . .
N3 C32 C33 124.2(7) . .
N3 C32 H32 117.9 . .
C33 C32 H32 117.9 . .
C17 C12 C13 118.7(5) . .
C17 C12 N4 120.2(5) . .
C13 C12 N4 121.1(5) . .
C14 C13 C12 120.5(5) . .
C14 C13 H13 119.8 . .
C12 C13 H13 119.8 . .
C13 C14 C15 121.2(5) . .
C13 C14 H14 119.4 . .
C15 C14 H14 119.4 . .
C14 C15 C16 118.3(5) . .
C14 C15 C18 121.7(4) . .
C16 C15 C18 120.0(5) . .
C17 C16 C15 120.3(5) . .
C17 C16 H16 119.9 . .
C15 C16 H16 119.9 . .
C16 C17 C12 121.0(5) . .
C16 C17 H17 119.5 . .
C12 C17 H17 119.5 . .
C22 C18 C19 116.3(5) . .
C22 C18 C15 121.4(4) . .
C19 C18 C15 122.3(5) . .
C18 C19 C20 119.7(6) . .
C18 C19 H19 120.1 . .
C20 C19 H19 120.1 . .
C18 C22 C21 120.3(5) . .
C18 C22 H22 119.8 . .
C21 C22 H22 119.8 . .
N2 C21 C22 123.2(5) . .
N2 C21 H21 118.4 . .
C22 C21 H21 118.4 . .
O2 C35 O1 122.6(6) . .
O2 C35 C36 118.6(6) . .
O1 C35 C36 118.7(6) . .
C37 C36 C41 119.1(6) . .
C37 C36 C35 121.0(6) . .
C41 C36 C35 119.8(6) . .
C40 C41 C36 120.8(7) . .
C40 C41 H41 119.6 . .
C36 C41 H41 119.6 . .
C41 C40 C39 118.1(8) . .
C41 C40 H40 120.9 . .
C39 C40 H40 120.9 . .
C39 C38 C37 119.0(7) . .
C39 C38 H38 120.5 . .
C37 C38 H38 120.5 . .
C36 C37 C38 120.8(7) . .
C36 C37 H37 119.6 . .
C38 C37 H37 119.6 . .
N2 C20 C19 123.5(5) . .
N2 C20 H20 118.3 . .
C19 C20 H20 118.3 . .
N3 C31 C30 124.5(7) . .
N3 C31 H31 117.8 . .
C30 C31 H31 117.8 . .
C38 C39 O5 119.8(7) . .
C38 C39 C40 121.7(7) . .
O5 C39 C40 118.5(7) . .
C47 C46 C45 120.3(8) . .
C47 C46 H46 119.9 . .
C45 C46 H46 119.9 . .
C44 C45 C46 118.8(9) . .
C44 C45 H45 120.6 . .
C46 C45 H45 120.6 . .
C45 C44 C43 118.1(7) . .
C45 C44 C34 122.2(8) . .
C43 C44 C34 119.6(6) . .
C42 C43 C44 121.6(8) . .
C42 C43 H43 119.2 . .
C44 C43 H43 119.2 . .
C43 C42 C47 117.6(10) . .
C43 C42 H42 121.2 . .
C47 C42 H42 121.2 . .
C46 C47 C42 123.7(8) . .
C46 C47 O5 124.2(9) . .
C42 C47 O5 112.0(10) . .
O3 Cd1 N1 143.88(19) 1_454 .
O3 Cd1 N2 90.25(17) 1_454 2_644
N1 Cd1 N2 113.28(16) . 2_644
O3 Cd1 O1 91.49(17) 1_454 .
N1 Cd1 O1 90.26(16) . .
N2 Cd1 O1 134.92(18) 2_644 .
O3 Cd1 O2 124.63(18) 1_454 .
N1 Cd1 O2 84.97(15) . .
N2 Cd1 O2 87.75(15) 2_644 .
O1 Cd1 O2 55.22(16) . .
C1 N1 C2 116.5(5) . .
C1 N1 Cd1 122.7(3) . .
C2 N1 Cd1 119.7(4) . .
C9 N4 C23 119.6(4) . .
C9 N4 C12 119.6(4) . .
C23 N4 C12 119.8(4) . .
C32 N3 C31 115.4(6) . .
C20 N2 C21 116.9(5) . .
C20 N2 Cd1 125.9(3) . 2_654
C21 N2 Cd1 117.1(4) . 2_654
C35 O1 Cd1 91.4(4) . .
C35 O2 Cd1 90.4(4) . .
C39 O5 C47 116.6(7) . .

loop_
_geom_bond_atom_site_label_1
_geom_bond_atom_site_label_2
_geom_bond_distance
_geom_bond_site_symmetry_2
O3 C34 1.255(9) .
O3 Cd1 2.172(5) 1_656
C34 O4 1.224(9) .
C34 C44 1.484(10) .
C1 N1 1.338(7) .
C1 C5 1.365(8) .
C1 H1 0.9300 .
C2 N1 1.339(7) .
C2 C3 1.366(8) .
C2 H2 0.9300 .
C3 C4 1.388(7) .
C3 H3 0.9300 .
C4 C5 1.396(7) .
C4 C6 1.467(7) .
C5 H5 0.9300 .
C6 C11 1.379(8) .
C6 C7 1.400(7) .
C11 C10 1.379(8) .
C11 H11 0.9300 .
C10 C9 1.383(7) .
C10 H10 0.9300 .
C9 C8 1.374(8) .
C9 N4 1.413(7) .
C8 C7 1.376(8) .
C8 H8 0.9300 .
C7 H7 0.9300 .
C23 C24 1.376(7) .
C23 C28 1.382(7) .
C23 N4 1.424(6) .
C28 C27 1.382(7) .
C28 H28 0.9300 .
C27 C26 1.387(7) .
C27 H27 0.9300 .
C26 C25 1.392(7) .
C26 C29 1.486(7) .
C25 C24 1.389(7) .
C25 H25 0.9300 .
C24 H24 0.9300 .
C30 C29 1.377(8) .
C30 C31 1.381(9) .
C30 H30 0.9300 .
C29 C33 1.380(8) .
C33 C32 1.392(9) .
C33 H33 0.9300 .
C32 N3 1.330(10) .
C32 H32 0.9300 .
C12 C17 1.385(8) .
C12 C13 1.391(7) .
C12 N4 1.426(6) .
C13 C14 1.377(7) .
C13 H13 0.9300 .
C14 C15 1.388(8) .
C14 H14 0.9300 .
C15 C16 1.398(7) .
C15 C18 1.488(7) .
C16 C17 1.384(7) .
C16 H16 0.9300 .
C17 H17 0.9300 .
C18 C22 1.373(8) .
C18 C19 1.381(7) .
C19 C20 1.391(8) .
C19 H19 0.9300 .
C22 C21 1.387(7) .
C22 H22 0.9300 .
C21 N2 1.323(7) .
C21 H21 0.9300 .
C35 O2 1.243(8) .
C35 O1 1.266(8) .
C35 C36 1.491(9) .
C36 C37 1.380(10) .
C36 C41 1.393(10) .
C41 C40 1.367(10) .
C41 H41 0.9300 .
C40 C39 1.409(11) .
C40 H40 0.9300 .
C38 C39 1.349(11) .
C38 C37 1.385(10) .
C38 H38 0.9300 .
C37 H37 0.9300 .
C20 N2 1.320(8) .
C20 H20 0.9300 .
C31 N3 1.331(10) .
C31 H31 0.9300 .
C39 O5 1.406(10) .
C46 C47 1.282(13) .
C46 C45 1.425(12) .
C46 H46 0.9300 .
C45 C44 1.369(10) .
C45 H45 0.9300 .
C44 C43 1.409(11) .
C43 C42 1.356(10) .
C43 H43 0.9300 .
C42 C47 1.376(13) .
C42 H42 0.9300 .
C47 O5 1.428(10) .
Cd1 O3 2.172(5) 1_454
Cd1 N1 2.271(4) .
Cd1 N2 2.310(4) 2_644
Cd1 O1 2.357(4) .
Cd1 O2 2.392(4) .
N2 Cd1 2.310(4) 2_654

loop_
_platon_squeeze_void_nr
_platon_squeeze_void_average_x
_platon_squeeze_void_average_y
_platon_squeeze_void_average_z
_platon_squeeze_void_volume
_platon_squeeze_void_count_electrons
_platon_squeeze_void_content
1 0.500 0.000 0.000 10 1 ' '
2 0.500 0.500 0.500 10 1 ' '
